data_2212410
loop_
_publ_author_name
'Zhu, Chun-Yuan'
'Li, Yan-Tuan'
'Wu, Zhi-Yong'
'Xiao, Ning-Yu'

_publ_section_title
;
 Tris(<i>N</i>,<i>N</i>-dimethylethane-1,2-diammonium) decavanadate(V)
 pentahydrate
;
_journal_coeditor_code WW2073
_journal_issue 2
_journal_name_full 'Acta Crystallographica Section E'
_journal_page_first m547
_journal_page_last m549
_journal_paper_doi 10.1107/S1600536807002267
_journal_volume 63
_journal_year 2007
_chemical_formula_iupac '(C4 H14 N2)3 [V10 O28] , 5H2 O'
_chemical_formula_moiety '3C4 H14 N2 2+ , O28 V10 6- , 5H2 O'
_chemical_formula_sum 'C12 H52 N6 O33 V10'
_chemical_formula_weight 1317.99
_chemical_name_systematic
;
Tris(N,N-dimethylethane-1,2-diammonium) decavanadate pentahydrate
;
_space_group_IT_number 2
_symmetry_cell_setting triclinic
_symmetry_space_group_name_Hall '-P 1'
_symmetry_space_group_name_H-M 'P -1'
_atom_sites_solution_hydrogens geom
_atom_sites_solution_primary direct
_atom_sites_solution_secondary difmap
_cell_angle_alpha 96.827(11)
_cell_angle_beta 106.257(10)
_cell_angle_gamma 115.898(10)
_cell_formula_units_Z 1
_cell_length_a 10.362(7)
_cell_length_b 10.469(7)
_cell_length_c 10.935(7)
_cell_measurement_reflns_used 1650
_cell_measurement_temperature 298(2)
_cell_measurement_theta_max 25.01
_cell_measurement_theta_min 3.22
_cell_volume 983.7(11)
_computing_cell_refinement 'SAINT (Bruker, 2002)'
_computing_data_collection 'SMART (Bruker, 2002)'
_computing_data_reduction SAINT
_computing_molecular_graphics 'XP (Siemens, 1994)'
_computing_publication_material 'WinGX (Farrugia, 1999)'
_computing_structure_refinement 'SHELXL97 (Sheldrick, 1997)'
_computing_structure_solution 'SHELXS97 (Sheldrick, 1997)'
_diffrn_ambient_temperature 298(2)
_diffrn_measured_fraction_theta_full 0.985
_diffrn_measured_fraction_theta_max 0.985
_diffrn_measurement_device_type 'Bruker APEX area-detector'
_diffrn_measurement_method '\f and \w'
_diffrn_radiation_monochromator graphite
_diffrn_radiation_source 'fine-focus sealed tube'
_diffrn_radiation_type MoK\a
_diffrn_radiation_wavelength 0.71073
_diffrn_reflns_av_R_equivalents 0.0189
_diffrn_reflns_av_sigmaI/netI 0.0416
_diffrn_reflns_limit_h_max 12
_diffrn_reflns_limit_h_min -10
_diffrn_reflns_limit_k_max 8
_diffrn_reflns_limit_k_min -12
_diffrn_reflns_limit_l_max 13
_diffrn_reflns_limit_l_min -12
_diffrn_reflns_number 5074
_diffrn_reflns_theta_full 25.03
_diffrn_reflns_theta_max 25.03
_diffrn_reflns_theta_min 2.02
_diffrn_standards_decay_% 0
_diffrn_standards_number 0
_exptl_absorpt_coefficient_mu 2.374
_exptl_absorpt_correction_T_max 0.5426
_exptl_absorpt_correction_T_min 0.4610
_exptl_absorpt_correction_type multi-scan
_exptl_absorpt_process_details '(SADABS; Bruker, 2002)'
_exptl_crystal_colour orange
_exptl_crystal_density_diffrn 2.215
_exptl_crystal_density_method 'not measured'
_exptl_crystal_description cube
_exptl_crystal_F_000 654
_exptl_crystal_size_max 0.35
_exptl_crystal_size_mid 0.33
_exptl_crystal_size_min 0.26
_refine_diff_density_max 0.605
_refine_diff_density_min -0.561
_refine_ls_extinction_method none
_refine_ls_goodness_of_fit_ref 1.036
_refine_ls_hydrogen_treatment constr
_refine_ls_matrix_type full
_refine_ls_number_parameters 301
_refine_ls_number_reflns 3474
_refine_ls_number_restraints 3
_refine_ls_restrained_S_all 1.036
_refine_ls_R_factor_all 0.0548
_refine_ls_R_factor_gt 0.0386
_refine_ls_shift/su_max 0.000
_refine_ls_shift/su_mean 0.000
_refine_ls_structure_factor_coef Fsqd
_refine_ls_weighting_details 'calc w = 1/[\s^2^(Fo^2^)+(0.0687P)^2^] where P=(Fo^2^+2Fc^2^)/3'
_refine_ls_weighting_scheme calc
_refine_ls_wR_factor_gt 0.1076
_refine_ls_wR_factor_ref 0.1167
_reflns_number_gt 2590
_reflns_number_total 3474
_reflns_threshold_expression I>2\s(I)
_cod_data_source_file ww2073.cif
_cod_data_source_block I
_cod_depositor_comments
;
The following automatic conversions were performed:
'_symmetry_cell_setting' value 'Triclinic' changed to 'triclinic'
according to '/home/saulius/struct/CIF-dictionaries/cif_core.dic'
dictionary named 'cif_core.dic' version 2.4.1 from 2010-06-29.

Automatic conversion script
Id: cif_fix_enum 1527 2010-12-29 10:47:43Z saulius 

The following automatic conversions were performed:

'_symmetry_cell_setting' value 'Triclinic' changed to 'triclinic'
according to /home/saulius/struct/CIF-dictionaries/cif_core.dic
dictionary named 'cif_core.dic' version 2.4.1 from 2010-06-29.

Automatic conversion script
Id: cif_fix_values 1715 2011-07-08 13:25:40Z adriana 
;
_cod_database_code 2212410
_cod_database_fobs_code 2212410

loop_
_symmetry_equiv_pos_as_xyz
'x, y, z'
'-x, -y, -z'

loop_
_atom_site_type_symbol
_atom_site_label
_atom_site_fract_x
_atom_site_fract_y
_atom_site_fract_z
_atom_site_U_iso_or_equiv
_atom_site_adp_type
_atom_site_calc_flag
_atom_site_refinement_flags
_atom_site_occupancy
_atom_site_disorder_assembly
_atom_site_disorder_group
V V1 0.15687(8) 0.17498(8) 0.39834(7) 0.0208(2) Uani d . 1 . .
V V2 0.37897(8) 0.49503(7) 0.57341(7) 0.01636(19) Uani d . 1 . .
V V3 0.49158(8) 0.25681(8) 0.56608(7) 0.0181(2) Uani d . 1 . .
V V4 0.37947(9) 0.18342(8) 0.25983(7) 0.0229(2) Uani d . 1 . .
V V5 0.27638(8) 0.42111(8) 0.25945(7) 0.0199(2) Uani d . 1 . .
O O1 -0.0123(3) 0.0580(3) 0.3858(3) 0.0286(7) Uani d . 1 . .
O O2 0.4056(3) 0.6313(3) 0.6942(3) 0.0233(7) Uani d . 1 . .
O O3 0.5715(3) 0.1993(3) 0.6789(3) 0.0272(7) Uani d . 1 . .
O O4 0.3849(4) 0.0742(4) 0.1463(3) 0.0356(8) Uani d . 1 . .
O O5 0.2009(3) 0.4841(3) 0.1491(3) 0.0278(7) Uani d . 1 . .
O O6 0.1934(3) 0.0763(3) 0.2729(3) 0.0220(7) Uani d . 1 . .
O O7 0.2045(3) 0.3484(3) 0.5441(3) 0.0215(6) Uani d . 1 . .
O O8 0.2888(3) 0.1454(3) 0.5370(3) 0.0201(6) Uani d . 1 . .
O O9 0.1100(3) 0.2822(3) 0.2837(3) 0.0231(7) Uani d . 1 . .
O O10 0.4842(3) 0.1545(3) 0.4145(3) 0.0198(6) Uani d . 1 . .
O O11 0.3067(3) 0.2913(3) 0.1636(3) 0.0233(7) Uani d . 1 . .
O O12 0.3168(3) 0.5651(3) 0.4243(3) 0.0183(6) Uani d . 1 . .
O O13 0.5003(3) 0.4255(3) 0.6862(3) 0.0182(6) Uani d . 1 . .
O O14 0.4010(3) 0.3611(3) 0.4256(2) 0.0158(6) Uani d . 1 . .
C C1 -0.0413(6) 0.5335(6) 0.2768(6) 0.0524(16) Uani d D 1 . .
H H1A -0.0139 0.4973 0.3510 0.079 Uiso calc R 1 . .
H H1B -0.0790 0.4590 0.1958 0.079 Uiso calc R 1 . .
H H1C -0.1203 0.5572 0.2796 0.079 Uiso calc R 1 . .
N N1 0.0960(4) 0.6675(4) 0.2831(4) 0.0332(10) Uani d D 1 . .
H H1 0.1749 0.6469 0.2988 0.040 Uiso calc R 1 . .
C C2 0.0748(7) 0.7099(7) 0.1531(5) 0.0532(15) Uani d D 1 . .
H H2D 0.0490 0.6284 0.0826 0.080 Uiso calc R 1 . .
H H2E 0.1691 0.7941 0.1610 0.080 Uiso calc R 1 . .
H H2F -0.0069 0.7338 0.1338 0.080 Uiso calc R 1 . .
C C3 0.1457(6) 0.7972(5) 0.3934(5) 0.0326(11) Uani d . 1 . .
H H3A 0.0676 0.8273 0.3757 0.039 Uiso calc R 1 . .
H H3B 0.2410 0.8791 0.3970 0.039 Uiso calc R 1 . .
C C4 0.1711(5) 0.7635(5) 0.5270(5) 0.0288(11) Uani d . 1 . .
H H4A 0.0745 0.7209 0.5415 0.035 Uiso calc R 1 . .
H H4B 0.2083 0.6931 0.5289 0.035 Uiso calc R 1 . .
N N2 0.2872(4) 0.9045(4) 0.6327(4) 0.0291(9) Uani d . 1 . .
H H2A 0.3819 0.9230 0.6404 0.044 Uiso calc R 1 . .
H H2B 0.2754 0.8963 0.7095 0.044 Uiso calc R 1 . .
H H2C 0.2734 0.9782 0.6112 0.044 Uiso calc R 1 . .
O O1W 0.2024(4) 0.8571(5) 0.8577(4) 0.0517(10) Uani d . 1 . .
C C5 0.4584(7) 0.5420(6) -0.0134(5) 0.0477(15) Uani d . 1 . .
H H5A 0.4608 0.5693 -0.0947 0.057 Uiso calc R 1 A 1
H H5B 0.3512 0.4800 -0.0253 0.057 Uiso calc R 1 A 1
C C6 0.6971(9) 0.7720(11) 0.1397(10) 0.056(3) Uani d PD 0.50 B 1
H H6A 0.7310 0.8570 0.2102 0.084 Uiso calc PR 0.50 B 1
H H6B 0.7219 0.8035 0.0663 0.084 Uiso calc PR 0.50 B 1
H H6C 0.7480 0.7179 0.1705 0.084 Uiso calc PR 0.50 B 1
N N3 0.5286(7) 0.6764(5) 0.0965(5) 0.0621(15) Uani d PD 0.50 B 1
H H3 0.5085 0.6476 0.1675 0.075 Uiso calc PR 0.50 B 1
C C7 0.4385(11) 0.7554(12) 0.0497(12) 0.052(3) Uani d PD 0.50 B 1
H H7A 0.3298 0.6881 0.0224 0.078 Uiso calc PR 0.50 B 1
H H7B 0.4599 0.7895 -0.0238 0.078 Uiso calc PR 0.50 B 1
H H7C 0.4689 0.8382 0.1210 0.078 Uiso calc PR 0.50 B 1
N N4 0.5286(7) 0.6764(5) 0.0965(5) 0.0621(15) Uani d P 0.50 B 2
H H4C 0.4804 0.7279 0.0762 0.093 Uiso calc PR 0.50 B 2
H H4D 0.6281 0.7313 0.1100 0.093 Uiso calc PR 0.50 B 2
H H4E 0.5199 0.6511 0.1699 0.093 Uiso calc PR 0.50 B 2
O O3W 0.8520(11) 0.8600(12) 0.1128(11) 0.097(4) Uani d P 0.50 C 2
O O4W 0.433(2) 0.850(2) 0.0421(13) 0.166(8) Uani d P 0.50 D 2
O O2W 0.965(2) 1.015(3) 0.0180(19) 0.150(7) Uani d P 0.50 . .
H H1W 0.1156 0.8366 0.8655 0.080 Uiso d . 1 . .
H H2W 0.2680 0.8844 0.9374 0.080 Uiso d . 1 . .

loop_
_atom_site_aniso_label
_atom_site_aniso_U_11
_atom_site_aniso_U_22
_atom_site_aniso_U_33
_atom_site_aniso_U_12
_atom_site_aniso_U_13
_atom_site_aniso_U_23
V1 0.0163(4) 0.0172(4) 0.0268(4) 0.0063(3) 0.0081(3) 0.0064(3)
V2 0.0168(4) 0.0165(4) 0.0182(4) 0.0084(3) 0.0092(3) 0.0058(3)
V3 0.0173(4) 0.0150(4) 0.0215(4) 0.0075(3) 0.0065(3) 0.0070(3)
V4 0.0249(4) 0.0199(4) 0.0223(4) 0.0105(3) 0.0092(3) 0.0019(3)
V5 0.0206(4) 0.0172(4) 0.0174(4) 0.0078(3) 0.0032(3) 0.0051(3)
O1 0.0175(16) 0.0229(17) 0.0370(19) 0.0041(14) 0.0080(14) 0.0093(15)
O2 0.0254(16) 0.0226(16) 0.0227(16) 0.0110(14) 0.0118(13) 0.0058(14)
O3 0.0260(17) 0.0245(17) 0.0285(17) 0.0124(15) 0.0049(14) 0.0120(14)
O4 0.041(2) 0.0303(18) 0.034(2) 0.0173(17) 0.0163(16) 0.0017(16)
O5 0.0282(17) 0.0292(18) 0.0226(17) 0.0143(15) 0.0040(14) 0.0085(14)
O6 0.0207(16) 0.0149(15) 0.0239(16) 0.0068(13) 0.0049(13) 0.0005(13)
O7 0.0206(16) 0.0205(16) 0.0260(16) 0.0095(14) 0.0129(13) 0.0074(14)
O8 0.0196(15) 0.0175(15) 0.0243(16) 0.0082(13) 0.0103(13) 0.0082(13)
O9 0.0164(15) 0.0189(15) 0.0270(17) 0.0057(13) 0.0034(13) 0.0068(13)
O10 0.0201(15) 0.0187(15) 0.0253(16) 0.0124(13) 0.0105(13) 0.0049(13)
O11 0.0262(16) 0.0212(16) 0.0188(15) 0.0095(14) 0.0077(13) 0.0037(13)
O12 0.0187(15) 0.0151(15) 0.0219(15) 0.0092(13) 0.0072(12) 0.0049(13)
O13 0.0184(15) 0.0191(15) 0.0195(15) 0.0102(13) 0.0078(12) 0.0080(13)
O14 0.0175(15) 0.0145(14) 0.0163(14) 0.0082(13) 0.0071(12) 0.0042(12)
C1 0.031(3) 0.029(3) 0.076(4) 0.005(3) 0.018(3) -0.008(3)
N1 0.025(2) 0.028(2) 0.044(3) 0.0136(19) 0.0104(19) 0.002(2)
C2 0.058(4) 0.054(4) 0.038(3) 0.030(3) 0.006(3) 0.000(3)
C3 0.034(3) 0.021(2) 0.041(3) 0.013(2) 0.013(2) 0.006(2)
C4 0.026(2) 0.025(3) 0.043(3) 0.015(2) 0.019(2) 0.010(2)
N2 0.024(2) 0.027(2) 0.037(2) 0.0126(18) 0.0111(18) 0.0140(19)
O1W 0.032(2) 0.065(3) 0.049(2) 0.018(2) 0.0120(18) 0.013(2)
C5 0.069(4) 0.053(4) 0.041(3) 0.033(3) 0.039(3) 0.023(3)
C6 0.074(9) 0.056(8) 0.035(7) 0.029(8) 0.026(6) 0.004(6)
N3 0.110(5) 0.054(3) 0.052(3) 0.048(4) 0.054(3) 0.026(3)
C7 0.073(9) 0.056(8) 0.045(7) 0.037(7) 0.032(7) 0.029(7)
N4 0.110(5) 0.054(3) 0.052(3) 0.048(4) 0.054(3) 0.026(3)
O3W 0.054(6) 0.098(8) 0.093(8) 0.042(6) -0.017(6) -0.039(7)
O4W 0.244(18) 0.27(2) 0.081(9) 0.215(19) 0.042(10) 0.048(12)
O2W 0.135(17) 0.177(15) 0.107(12) 0.099(13) -0.008(10) -0.031(11)

loop_
_atom_type_symbol
_atom_type_description
_atom_type_scat_dispersion_real
_atom_type_scat_dispersion_imag
_atom_type_scat_source
C C 0.0033 0.0016 'International Tables Vol C Tables 4.2.6.8 and 6.1.1.4'
H H 0.0000 0.0000 'International Tables Vol C Tables 4.2.6.8 and 6.1.1.4'
N N 0.0061 0.0033 'International Tables Vol C Tables 4.2.6.8 and 6.1.1.4'
O O 0.0106 0.0060 'International Tables Vol C Tables 4.2.6.8 and 6.1.1.4'
V V 0.3005 0.5294 'International Tables Vol C Tables 4.2.6.8 and 6.1.1.4'

loop_
_geom_angle_atom_site_label_1
_geom_angle_atom_site_label_2
_geom_angle_atom_site_label_3
_geom_angle_site_symmetry_1
_geom_angle_site_symmetry_3
_geom_angle
O1 V1 O6 . . 103.30(15)
O1 V1 O9 . . 100.57(14)
O6 V1 O9 . . 90.89(14)
O1 V1 O8 . . 103.75(14)
O6 V1 O8 . . 91.23(13)
O9 V1 O8 . . 154.39(13)
O1 V1 O7 . . 100.45(15)
O6 V1 O7 . . 156.24(12)
O9 V1 O7 . . 84.13(13)
O8 V1 O7 . . 83.71(13)
O1 V1 O14 . . 175.19(14)
O6 V1 O14 . . 81.26(12)
O9 V1 O14 . . 77.65(11)
O8 V1 O14 . . 77.46(11)
O7 V1 O14 . . 74.98(11)
O2 V2 O7 . . 106.49(15)
O2 V2 O12 . . 97.84(14)
O7 V2 O12 . . 97.81(13)
O2 V2 O13 . . 97.23(14)
O7 V2 O13 . . 96.10(13)
O12 V2 O13 . . 155.66(12)
O2 V2 O14 . 2_666 88.25(13)
O7 V2 O14 . 2_666 165.22(13)
O12 V2 O14 . 2_666 80.88(11)
O13 V2 O14 . 2_666 80.59(11)
O2 V2 O14 . . 165.99(13)
O7 V2 O14 . . 87.50(13)
O12 V2 O14 . . 80.62(12)
O13 V2 O14 . . 80.13(12)
O14 V2 O14 2_666 . 77.74(12)
O3 V3 O8 . . 102.11(14)
O3 V3 O10 . . 102.66(15)
O8 V3 O10 . . 95.86(13)
O3 V3 O12 . 2_666 98.44(14)
O8 V3 O12 . 2_666 156.59(12)
O10 V3 O12 . 2_666 90.42(13)
O3 V3 O13 . . 98.54(15)
O8 V3 O13 . . 89.54(13)
O10 V3 O13 . . 156.46(11)
O12 V3 O13 2_666 . 76.36(12)
O3 V3 O14 . . 173.63(14)
O8 V3 O14 . . 82.10(11)
O10 V3 O14 . . 81.49(12)
O12 V3 O14 2_666 . 76.55(11)
O13 V3 O14 . . 76.57(11)
O4 V4 O6 . . 104.96(16)
O4 V4 O10 . . 101.60(15)
O6 V4 O10 . . 92.26(13)
O4 V4 O11 . . 102.42(16)
O6 V4 O11 . . 91.32(13)
O10 V4 O11 . . 153.89(13)
O4 V4 O2 . 2_666 99.08(15)
O6 V4 O2 . 2_666 155.95(13)
O10 V4 O2 . 2_666 82.99(12)
O11 V4 O2 . 2_666 83.27(13)
O4 V4 O14 . . 173.18(14)
O6 V4 O14 . . 81.85(12)
O10 V4 O14 . . 77.69(11)
O11 V4 O14 . . 77.24(12)
O2 V4 O14 2_666 . 74.10(11)
O5 V5 O11 . . 103.20(15)
O5 V5 O9 . . 103.45(15)
O11 V5 O9 . . 95.86(14)
O5 V5 O13 . 2_666 98.67(14)
O11 V5 O13 . 2_666 90.03(13)
O9 V5 O13 . 2_666 155.10(12)
O5 V5 O12 . . 98.87(14)
O11 V5 O12 . . 155.61(12)
O9 V5 O12 . . 88.93(13)
O13 V5 O12 2_666 . 76.39(12)
O5 V5 O14 . . 173.37(14)
O11 V5 O14 . . 80.88(12)
O9 V5 O14 . . 81.12(12)
O13 V5 O14 2_666 . 75.95(11)
O12 V5 O14 . . 76.24(11)
V2 O2 V4 . 2_666 109.43(15)
V4 O6 V1 . . 114.26(15)
V2 O7 V1 . . 110.60(14)
V3 O8 V1 . . 113.54(14)
V5 O9 V1 . . 114.33(15)
V3 O10 V4 . . 113.62(14)
V5 O11 V4 . . 114.88(15)
V2 O12 V3 . 2_666 106.23(13)
V2 O12 V5 . . 107.35(13)
V3 O12 V5 2_666 . 100.65(12)
V2 O13 V5 . 2_666 106.91(13)
V2 O13 V3 . . 106.73(14)
V5 O13 V3 2_666 . 100.42(12)
V2 O14 V2 2_666 . 102.26(12)
V2 O14 V3 2_666 . 93.38(10)
V2 O14 V3 . . 93.85(11)
V2 O14 V5 2_666 . 93.70(10)
V2 O14 V5 . . 93.05(11)
V3 O14 V5 . . 168.85(14)
V2 O14 V4 2_666 . 88.22(10)
V2 O14 V4 . . 169.51(13)
V3 O14 V4 . . 85.91(10)
V5 O14 V4 . . 85.72(10)
V2 O14 V1 2_666 . 170.84(14)
V2 O14 V1 . . 86.90(10)
V3 O14 V1 . . 85.89(10)
V5 O14 V1 . . 85.75(10)
V4 O14 V1 . . 82.62(10)
N1 C1 H1A . . 109.5
N1 C1 H1B . . 109.5
H1A C1 H1B . . 109.5
N1 C1 H1C . . 109.5
H1A C1 H1C . . 109.5
H1B C1 H1C . . 109.5
C1 N1 C3 . . 113.0(4)
C1 N1 C2 . . 112.9(4)
C3 N1 C2 . . 109.3(4)
C1 N1 H1 . . 107.1
C3 N1 H1 . . 107.1
C2 N1 H1 . . 107.1
N1 C2 H2D . . 109.5
N1 C2 H2E . . 109.5
H2D C2 H2E . . 109.5
N1 C2 H2F . . 109.5
H2D C2 H2F . . 109.5
H2E C2 H2F . . 109.5
N1 C3 C4 . . 112.2(4)
N1 C3 H3A . . 109.2
C4 C3 H3A . . 109.2
N1 C3 H3B . . 109.2
C4 C3 H3B . . 109.2
H3A C3 H3B . . 107.9
N2 C4 C3 . . 108.4(4)
N2 C4 H4A . . 110.0
C3 C4 H4A . . 110.0
N2 C4 H4B . . 110.0
C3 C4 H4B . . 110.0
H4A C4 H4B . . 108.4
C4 N2 H2A . . 109.5
C4 N2 H2B . . 109.5
H2A N2 H2B . . 109.5
C4 N2 H2C . . 109.5
H2A N2 H2C . . 109.5
H2B N2 H2C . . 109.5
H1W O1W H2W . . 106.00
N3 C5 C5 . 2_665 111.0(6)
N3 C5 H5A . . 109.4
C5 C5 H5A 2_665 . 109.4
N3 C5 H5B . . 109.4
C5 C5 H5B 2_665 . 109.4
H5A C5 H5B . . 108.0
N3 C6 H6A . . 109.5
N3 C6 H6B . . 109.5
H6A C6 H6B . . 109.5
N3 C6 H6C . . 109.5
H6A C6 H6C . . 109.5
H6B C6 H6C . . 109.5
C5 N3 C6 . . 116.0(6)
C5 N3 C7 . . 104.6(6)
C6 N3 C7 . . 113.0(4)
C5 N3 H3 . . 107.6
C6 N3 H3 . . 107.6
C7 N3 H3 . . 107.6
N3 C7 H7A . . 109.5
N3 C7 H7B . . 109.5
H7A C7 H7B . . 109.5
N3 C7 H7C . . 109.5
H7A C7 H7C . . 109.5
H7B C7 H7C . . 109.5

loop_
_geom_bond_atom_site_label_1
_geom_bond_atom_site_label_2
_geom_bond_site_symmetry_2
_geom_bond_distance
_geom_bond_publ_flag
V1 O1 . 1.595(3) y
V1 O6 . 1.840(3) ?
V1 O9 . 1.881(3) ?
V1 O8 . 1.893(3) ?
V1 O7 . 2.042(3) ?
V1 O14 . 2.328(3) ?
V2 O2 . 1.691(3) ?
V2 O7 . 1.691(3) ?
V2 O12 . 1.929(3) ?
V2 O13 . 1.943(3) ?
V2 O14 2_666 2.109(3) ?
V2 O14 . 2.140(3) ?
V3 O3 . 1.616(3) y
V3 O8 . 1.810(3) ?
V3 O10 . 1.826(3) ?
V3 O12 2_666 2.008(3) ?
V3 O13 . 2.024(3) ?
V3 O14 . 2.218(3) ?
V4 O4 . 1.615(3) y
V4 O6 . 1.816(3) ?
V4 O10 . 1.873(3) ?
V4 O11 . 1.881(3) ?
V4 O2 2_666 2.084(3) ?
V4 O14 . 2.324(3) ?
V5 O5 . 1.617(3) y
V5 O11 . 1.806(3) ?
V5 O9 . 1.821(3) ?
V5 O13 2_666 2.011(3) ?
V5 O12 . 2.020(3) ?
V5 O14 . 2.243(3) ?
O2 V4 2_666 2.084(3) ?
O12 V3 2_666 2.008(3) ?
O13 V5 2_666 2.011(3) ?
O14 V2 2_666 2.109(3) ?
C1 N1 . 1.475(6) ?
C1 H1A . 0.9600 ?
C1 H1B . 0.9600 ?
C1 H1C . 0.9600 ?
N1 C3 . 1.489(6) ?
N1 C2 . 1.525(6) ?
N1 H1 . 0.9100 ?
C2 H2D . 0.9600 ?
C2 H2E . 0.9600 ?
C2 H2F . 0.9600 ?
C3 C4 . 1.522(6) ?
C3 H3A . 0.9700 ?
C3 H3B . 0.9700 ?
C4 N2 . 1.492(6) ?
C4 H4A . 0.9700 ?
C4 H4B . 0.9700 ?
N2 H2A . 0.8900 ?
N2 H2B . 0.8900 ?
N2 H2C . 0.8900 ?
O1W H1W . 0.8600 ?
O1W H2W . 0.8600 ?
C5 N3 . 1.472(7) ?
C5 C5 2_665 1.479(10) ?
C5 H5A . 0.9700 ?
C5 H5B . 0.9700 ?
C6 N3 . 1.474(6) ?
C6 H6A . 0.9600 ?
C6 H6B . 0.9600 ?
C6 H6C . 0.9600 ?
N3 C7 . 1.526(6) ?
N3 H3 . 0.9100 ?
C7 H7A . 0.9600 ?
C7 H7B . 0.9600 ?
C7 H7C . 0.9600 ?
O2W O2W 2_775 1.05(2) ?

loop_
_geom_hbond_atom_site_label_D
_geom_hbond_atom_site_label_H
_geom_hbond_atom_site_label_A
_geom_hbond_site_symmetry_A
_geom_hbond_distance_DH
_geom_hbond_distance_HA
_geom_hbond_distance_DA
_geom_hbond_angle_DHA
N1 H1 O5 . 0.91 2.38 3.010(5) 126.8
N1 H1 O12 . 0.91 2.24 3.054(5) 148.2
N1 H1 O3 2_666 0.91 2.33 2.975(5) 128.1
N2 H2B O1W . 0.89 1.99 2.862(5) 168.0
N2 H2C O1 2_566 0.89 2.57 2.997(5) 110.0
N2 H2C O8 1_565 0.89 1.98 2.838(5) 162.1
N2 H2A O10 2_666 0.89 2.07 2.855(5) 146.7
N2 H2A O3 1_565 0.89 2.59 3.052(5) 113.5
N3 H3 O13 2_666 0.91 1.86 2.756(5) 167.0
N4 H4E O13 2_666 0.89 1.87 2.756(5) 172.4
O1W H1W O9 2_566 0.86 2.13 2.740(10) 128.5
O1W H2W O4W 1_556 0.86 1.97 2.690(10) 140.6
O1W H1W O2W 2_676 0.86 2.44 3.090(10) 132.2
O1W H2W O4 1_566 0.86 2.43 3.150(10) 141.0
O2W ? O6 2_665 ? ? 3.02(2) ?
O2W ? O3W 2_775 ? ? 2.78(4) ?

loop_
_geom_torsion_atom_site_label_1
_geom_torsion_atom_site_label_2
_geom_torsion_atom_site_label_3
_geom_torsion_atom_site_label_4
_geom_torsion_site_symmetry_1
_geom_torsion_site_symmetry_4
_geom_torsion
_geom_torsion_publ_flag
O7 V2 O2 V4 . 2_666 178.94(12) ?
O12 V2 O2 V4 . 2_666 -80.47(15) ?
O13 V2 O2 V4 . 2_666 80.36(15) ?
O14 V2 O2 V4 2_666 2_666 0.07(13) ?
O14 V2 O2 V4 . 2_666 2.2(6) ?
O4 V4 O6 V1 . . 179.45(16) ?
O10 V4 O6 V1 . . 76.80(16) ?
O11 V4 O6 V1 . . -77.33(16) ?
O2 V4 O6 V1 2_666 . -1.0(4) ?
O14 V4 O6 V1 . . -0.41(14) ?
O1 V1 O6 V4 . . 178.86(15) ?
O9 V1 O6 V4 . . 77.78(16) ?
O8 V1 O6 V4 . . -76.70(16) ?
O7 V1 O6 V4 . . 0.4(4) ?
O14 V1 O6 V4 . . 0.41(14) ?
O2 V2 O7 V1 . . 179.68(13) ?
O12 V2 O7 V1 . . 79.06(15) ?
O13 V2 O7 V1 . . -80.91(15) ?
O14 V2 O7 V1 2_666 . -4.8(5) ?
O14 V2 O7 V1 . . -1.12(13) ?
O1 V1 O7 V2 . . -177.40(15) ?
O6 V1 O7 V2 . . 1.1(4) ?
O9 V1 O7 V2 . . -77.69(16) ?
O8 V1 O7 V2 . . 79.72(16) ?
O14 V1 O7 V2 . . 1.06(12) ?
O3 V3 O8 V1 . . -175.82(16) ?
O10 V3 O8 V1 . . -71.50(17) ?
O12 V3 O8 V1 2_666 . 33.3(4) ?
O13 V3 O8 V1 . . 85.54(16) ?
O14 V3 O8 V1 . . 9.04(15) ?
O1 V1 O8 V3 . . 176.05(16) ?
O6 V1 O8 V3 . . 72.03(17) ?
O9 V1 O8 V3 . . -22.6(4) ?
O7 V1 O8 V3 . . -84.69(16) ?
O14 V1 O8 V3 . . -8.73(14) ?
O5 V5 O9 V1 . . 175.29(17) ?
O11 V5 O9 V1 . . 70.19(18) ?
O13 V5 O9 V1 2_666 . -32.7(4) ?
O12 V5 O9 V1 . . -85.85(17) ?
O14 V5 O9 V1 . . -9.60(15) ?
O1 V1 O9 V5 . . -175.21(17) ?
O6 V1 O9 V5 . . -71.50(18) ?
O8 V1 O9 V5 . . 23.2(4) ?
O7 V1 O9 V5 . . 85.22(17) ?
O14 V1 O9 V5 . . 9.36(15) ?
O3 V3 O10 V4 . . 174.69(15) ?
O8 V3 O10 V4 . . 70.86(16) ?
O12 V3 O10 V4 2_666 . -86.56(16) ?
O13 V3 O10 V4 . . -31.6(4) ?
O14 V3 O10 V4 . . -10.23(14) ?
O4 V4 O10 V3 . . -177.06(16) ?
O6 V4 O10 V3 . . -71.28(17) ?
O11 V4 O10 V3 . . 26.3(4) ?
O2 V4 O10 V3 2_666 . 85.06(16) ?
O14 V4 O10 V3 . . 9.87(13) ?
O5 V5 O11 V4 . . -175.14(16) ?
O9 V5 O11 V4 . . -69.82(17) ?
O13 V5 O11 V4 2_666 . 85.94(16) ?
O12 V5 O11 V4 . . 30.6(4) ?
O14 V5 O11 V4 . . 10.18(15) ?
O4 V4 O11 V5 . . 177.04(17) ?
O6 V4 O11 V5 . . 71.40(17) ?
O10 V4 O11 V5 . . -26.4(4) ?
O2 V4 O11 V5 2_666 . -85.10(17) ?
O14 V4 O11 V5 . . -9.94(14) ?
O2 V2 O12 V3 . 2_666 72.70(15) ?
O7 V2 O12 V3 . 2_666 -179.36(13) ?
O13 V2 O12 V3 . 2_666 -55.1(3) ?
O14 V2 O12 V3 2_666 2_666 -14.25(12) ?
O14 V2 O12 V3 . 2_666 -93.21(13) ?
O2 V2 O12 V5 . . 179.71(13) ?
O7 V2 O12 V5 . . -72.35(15) ?
O13 V2 O12 V5 . . 51.9(3) ?
O14 V2 O12 V5 2_666 . 92.76(13) ?
O14 V2 O12 V5 . . 13.80(12) ?
O5 V5 O12 V2 . . 171.20(14) ?
O11 V5 O12 V2 . . -34.1(4) ?
O9 V5 O12 V2 . . 67.75(14) ?
O13 V5 O12 V2 2_666 . -91.95(13) ?
O14 V5 O12 V2 . . -13.37(11) ?
O5 V5 O12 V3 . 2_666 -77.90(15) ?
O11 V5 O12 V3 . 2_666 76.8(3) ?
O9 V5 O12 V3 . 2_666 178.65(12) ?
O13 V5 O12 V3 2_666 2_666 18.95(11) ?
O14 V5 O12 V3 . 2_666 97.53(12) ?
O2 V2 O13 V5 . 2_666 -72.91(15) ?
O7 V2 O13 V5 . 2_666 179.56(13) ?
O12 V2 O13 V5 . 2_666 55.0(3) ?
O14 V2 O13 V5 2_666 2_666 14.10(12) ?
O14 V2 O13 V5 . 2_666 93.17(14) ?
O2 V2 O13 V3 . . -179.69(13) ?
O7 V2 O13 V3 . . 72.78(15) ?
O12 V2 O13 V3 . . -51.8(3) ?
O14 V2 O13 V3 2_666 . -92.68(13) ?
O14 V2 O13 V3 . . -13.61(12) ?
O3 V3 O13 V2 . . -170.87(14) ?
O8 V3 O13 V2 . . -68.69(14) ?
O10 V3 O13 V2 . . 35.0(4) ?
O12 V3 O13 V2 2_666 . 92.45(14) ?
O14 V3 O13 V2 . . 13.29(11) ?
O3 V3 O13 V5 . 2_666 77.78(15) ?
O8 V3 O13 V5 . 2_666 179.96(11) ?
O10 V3 O13 V5 . 2_666 -76.3(3) ?
O12 V3 O13 V5 2_666 2_666 -18.90(11) ?
O14 V3 O13 V5 . 2_666 -98.05(12) ?
O2 V2 O14 V2 . 2_666 -2.2(5) ?
O7 V2 O14 V2 . 2_666 -179.05(12) ?
O12 V2 O14 V2 . 2_666 82.61(12) ?
O13 V2 O14 V2 . 2_666 -82.41(12) ?
O14 V2 O14 V2 2_666 2_666 0.0 ?
O2 V2 O14 V3 . . 92.1(5) ?
O7 V2 O14 V3 . . -84.75(12) ?
O12 V2 O14 V3 . . 176.92(11) ?
O13 V2 O14 V3 . . 11.89(10) ?
O14 V2 O14 V3 2_666 . 94.30(12) ?
O2 V2 O14 V5 . . -96.7(5) ?
O7 V2 O14 V5 . . 86.49(12) ?
O12 V2 O14 V5 . . -11.85(10) ?
O13 V2 O14 V5 . . -176.87(11) ?
O14 V2 O14 V5 2_666 . -94.46(12) ?
O2 V2 O14 V4 . . -179.6(6) ?
O7 V2 O14 V4 . . 3.5(7) ?
O12 V2 O14 V4 . . -94.8(7) ?
O13 V2 O14 V4 . . 100.2(7) ?
O14 V2 O14 V4 2_666 . -177.4(7) ?
O2 V2 O14 V1 . . 177.8(4) ?
O7 V2 O14 V1 . . 0.92(11) ?
O12 V2 O14 V1 . . -97.42(11) ?
O13 V2 O14 V1 . . 97.55(11) ?
O14 V2 O14 V1 2_666 . 179.97(13) ?
O8 V3 O14 V2 . 2_666 -177.59(12) ?
O10 V3 O14 V2 . 2_666 -80.42(12) ?
O12 V3 O14 V2 2_666 2_666 12.06(10) ?
O13 V3 O14 V2 . 2_666 90.98(11) ?
O8 V3 O14 V2 . . 79.87(12) ?
O10 V3 O14 V2 . . 177.04(12) ?
O12 V3 O14 V2 2_666 . -90.47(12) ?
O13 V3 O14 V2 . . -11.56(10) ?
O8 V3 O14 V5 . . -48.2(7) ?
O10 V3 O14 V5 . . 48.9(7) ?
O12 V3 O14 V5 2_666 . 141.4(7) ?
O13 V3 O14 V5 . . -139.6(7) ?
O8 V3 O14 V4 . . -89.62(12) ?
O10 V3 O14 V4 . . 7.55(10) ?
O12 V3 O14 V4 2_666 . 100.04(11) ?
O13 V3 O14 V4 . . 178.95(11) ?
O8 V3 O14 V1 . . -6.74(11) ?
O10 V3 O14 V1 . . 90.43(11) ?
O12 V3 O14 V1 2_666 . -177.08(11) ?
O13 V3 O14 V1 . . -98.17(11) ?
O11 V5 O14 V2 . 2_666 80.46(13) ?
O9 V5 O14 V2 . 2_666 177.91(13) ?
O13 V5 O14 V2 2_666 2_666 -11.88(10) ?
O12 V5 O14 V2 . 2_666 -91.02(12) ?
O11 V5 O14 V2 . . -177.04(12) ?
O9 V5 O14 V2 . . -79.58(13) ?
O13 V5 O14 V2 2_666 . 90.63(12) ?
O12 V5 O14 V2 . . 11.49(10) ?
O11 V5 O14 V3 . . -48.9(7) ?
O9 V5 O14 V3 . . 48.6(7) ?
O13 V5 O14 V3 2_666 . -141.2(7) ?
O12 V5 O14 V3 . . 139.6(7) ?
O11 V5 O14 V4 . . -7.47(11) ?
O9 V5 O14 V4 . . 89.98(12) ?
O13 V5 O14 V4 2_666 . -99.81(11) ?
O12 V5 O14 V4 . . -178.95(11) ?
O11 V5 O14 V1 . . -90.38(12) ?
O9 V5 O14 V1 . . 7.08(11) ?
O13 V5 O14 V1 2_666 . 177.29(11) ?
O12 V5 O14 V1 . . 98.15(11) ?
O6 V4 O14 V2 . 2_666 -179.81(11) ?
O10 V4 O14 V2 . 2_666 86.07(12) ?
O11 V4 O14 V2 . 2_666 -86.58(12) ?
O2 V4 O14 V2 2_666 2_666 -0.05(9) ?
O6 V4 O14 V2 . . -2.3(7) ?
O10 V4 O14 V2 . . -96.5(7) ?
O11 V4 O14 V2 . . 90.9(7) ?
O2 V4 O14 V2 2_666 . 177.4(7) ?
O6 V4 O14 V3 . . 86.68(11) ?
O10 V4 O14 V3 . . -7.45(10) ?
O11 V4 O14 V3 . . 179.90(11) ?
O2 V4 O14 V3 2_666 . -93.57(11) ?
O6 V4 O14 V5 . . -85.96(11) ?
O10 V4 O14 V5 . . 179.91(11) ?
O11 V4 O14 V5 . . 7.26(10) ?
O2 V4 O14 V5 2_666 . 93.80(11) ?
O6 V4 O14 V1 . . 0.30(10) ?
O10 V4 O14 V1 . . -93.83(11) ?
O11 V4 O14 V1 . . 93.52(11) ?
O2 V4 O14 V1 2_666 . -179.94(10) ?
O6 V1 O14 V2 . . 179.22(11) ?
O9 V1 O14 V2 . . 86.37(12) ?
O8 V1 O14 V2 . . -87.55(12) ?
O7 V1 O14 V2 . . -0.79(9) ?
O6 V1 O14 V3 . . -86.70(12) ?
O9 V1 O14 V3 . . -179.55(12) ?
O8 V1 O14 V3 . . 6.54(10) ?
O7 V1 O14 V3 . . 93.30(11) ?
O6 V1 O14 V5 . . 85.93(12) ?
O9 V1 O14 V5 . . -6.93(11) ?
O8 V1 O14 V5 . . 179.16(12) ?
O7 V1 O14 V5 . . -94.08(11) ?
O6 V1 O14 V4 . . -0.30(10) ?
O9 V1 O14 V4 . . -93.15(12) ?
O8 V1 O14 V4 . . 92.94(11) ?
O7 V1 O14 V4 . . 179.70(10) ?
C1 N1 C3 C4 . . 54.1(5) ?
C2 N1 C3 C4 . . -179.3(4) ?
N1 C3 C4 N2 . . 152.9(4) y
C5 C5 N3 C6 2_665 . 50.7(8) ?
C5 C5 N3 C7 2_665 . 175.9(6) ?
